data_2213435
loop_
_publ_author_name
'Tai, Xi-Shi'
'Yin, Jie'
'Hao, Ming-Yang'
'Liang, Zu-Pei'

_publ_section_title
;
 (<i>E</i>)-<i>N</i>'-(5-Bromo-2-hydroxybenzylidene)furan-2-carbohydrazide
 monohydrate
;
_journal_coeditor_code LH2320
_journal_issue 5
_journal_name_full 'Acta Crystallographica Section E'
_journal_page_first o2144
_journal_page_last o2145
_journal_paper_doi 10.1107/S1600536807014687
_journal_volume 63
_journal_year 2007
_chemical_formula_iupac 'C12 H9 Br N2 O3, H2 O'
_chemical_formula_moiety 'C12 H9 Br N2 O3, H2 O'
_chemical_formula_sum 'C12 H11 Br N2 O4'
_chemical_formula_weight 327.13
_chemical_name_systematic
;
(E)-N'-(5-bromo-2-hydroxybenzylidene)furan-2-carbohydrazide monohydrate
;
_space_group_IT_number 19
_symmetry_cell_setting orthorhombic
_symmetry_space_group_name_Hall 'P 2ac 2ab'
_symmetry_space_group_name_H-M 'P 21 21 21'
_atom_sites_solution_hydrogens geom
_atom_sites_solution_primary direct
_atom_sites_solution_secondary difmap
_cell_angle_alpha 90.00
_cell_angle_beta 90.00
_cell_angle_gamma 90.00
_cell_formula_units_Z 4
_cell_length_a 4.8880(8)
_cell_length_b 12.495(2)
_cell_length_c 20.889(4)
_cell_measurement_reflns_used 2741
_cell_measurement_temperature 294(2)
_cell_measurement_theta_max 25.95
_cell_measurement_theta_min 2.54
_cell_volume 1275.8(4)
_computing_cell_refinement 'SAINT (Bruker, 1997)'
_computing_data_collection 'SMART (Bruker, 1997)'
_computing_data_reduction SAINT
_computing_molecular_graphics 'SHELXTL (Bruker, 1997)'
_computing_publication_material SHELXTL
_computing_structure_refinement 'SHELXL-97 (Sheldrick, 1997)'
_computing_structure_solution 'SHELXS-97 (Sheldrick, 1997)'
_diffrn_ambient_temperature 294(2)
_diffrn_measured_fraction_theta_full 1.000
_diffrn_measured_fraction_theta_max 1.000
_diffrn_measurement_device_type 'Bruker SMART CCD'
_diffrn_measurement_method '\f and \w'
_diffrn_radiation_monochromator graphite
_diffrn_radiation_source 'fine-focus sealed tube'
_diffrn_radiation_type MoK\a
_diffrn_radiation_wavelength 0.71073
_diffrn_reflns_av_R_equivalents 0.0408
_diffrn_reflns_av_sigmaI/netI 0.0515
_diffrn_reflns_limit_h_max 5
_diffrn_reflns_limit_h_min -5
_diffrn_reflns_limit_k_max 14
_diffrn_reflns_limit_k_min -14
_diffrn_reflns_limit_l_max 24
_diffrn_reflns_limit_l_min -12
_diffrn_reflns_number 6358
_diffrn_reflns_theta_full 25.02
_diffrn_reflns_theta_max 25.02
_diffrn_reflns_theta_min 1.90
_exptl_absorpt_coefficient_mu 3.234
_exptl_absorpt_correction_T_max 0.634
_exptl_absorpt_correction_T_min 0.541
_exptl_absorpt_correction_type multi-scan
_exptl_absorpt_process_details '(SADABS; Bruker, 1997)'
_exptl_crystal_colour 'light yellow'
_exptl_crystal_density_diffrn 1.703
_exptl_crystal_density_method 'not measured'
_exptl_crystal_description block
_exptl_crystal_F_000 656
_exptl_crystal_size_max 0.20
_exptl_crystal_size_mid 0.18
_exptl_crystal_size_min 0.14
_refine_diff_density_max 0.361
_refine_diff_density_min -0.210
_refine_ls_abs_structure_details 'Flack (1983), 795 Friedel pairs'
_refine_ls_abs_structure_Flack 0.007(11)
_refine_ls_extinction_coef 0.0291(16)
_refine_ls_extinction_expression Fc^*^=kFc[1+0.001xFc^2^\l^3^/sin(2\q)]^-1/4^
_refine_ls_extinction_method SHELXL97
_refine_ls_goodness_of_fit_ref 1.020
_refine_ls_hydrogen_treatment constr
_refine_ls_matrix_type full
_refine_ls_number_parameters 174
_refine_ls_number_reflns 2238
_refine_ls_number_restraints 15
_refine_ls_restrained_S_all 1.033
_refine_ls_R_factor_all 0.0389
_refine_ls_R_factor_gt 0.0293
_refine_ls_shift/su_max 0.001
_refine_ls_shift/su_mean 0.000
_refine_ls_structure_factor_coef Fsqd
_refine_ls_weighting_details 'calc w=1/[\s^2^(Fo^2^)+(0.0277P)^2^] where P=(Fo^2^+2Fc^2^)/3'
_refine_ls_weighting_scheme calc
_refine_ls_wR_factor_gt 0.0654
_refine_ls_wR_factor_ref 0.0695
_reflns_number_gt 1954
_reflns_number_total 2238
_reflns_threshold_expression I>2\s(I)
_cod_data_source_file lh2320.cif
_cod_data_source_block I
_cod_database_code 2213435
_cod_database_fobs_code 2213435

loop_
_symmetry_equiv_pos_as_xyz
'x, y, z'
'-x+1/2, -y, z+1/2'
'-x, y+1/2, -z+1/2'
'x+1/2, -y+1/2, -z'

loop_
_atom_site_type_symbol
_atom_site_label
_atom_site_fract_x
_atom_site_fract_y
_atom_site_fract_z
_atom_site_U_iso_or_equiv
_atom_site_adp_type
_atom_site_calc_flag
_atom_site_refinement_flags
_atom_site_occupancy
Br Br1 1.41128(8) -0.14792(3) 0.98063(2) 0.05003(17) Uani d . 1
O O1 0.7552(6) 0.2278(2) 0.88643(12) 0.0511(7) Uani d . 1
H H1 0.6507 0.2109 0.8575 0.077 Uiso calc R 1
O O2 0.1747(5) 0.21596(19) 0.73398(14) 0.0495(7) Uani d . 1
O O3 -0.1923(6) 0.1312(2) 0.64777(14) 0.0615(8) Uani d . 1
N N1 0.5121(6) 0.0871(2) 0.80357(13) 0.0334(7) Uani d . 1
N N2 0.3298(5) 0.0499(2) 0.75851(14) 0.0337(7) Uani d . 1
H H2A 0.3203 -0.0176 0.7507 0.040 Uiso calc R 1
C C1 0.8979(7) 0.1406(3) 0.90580(15) 0.0356(7) Uani d . 1
C C2 1.0886(8) 0.1546(3) 0.95407(17) 0.0445(8) Uani d . 1
H H2 1.1144 0.2224 0.9715 0.053 Uiso calc R 1
C C3 1.2397(7) 0.0705(3) 0.97663(18) 0.0404(8) Uani d . 1
H H3 1.3663 0.0810 1.0093 0.049 Uiso calc R 1
C C4 1.2027(7) -0.0304(3) 0.95040(18) 0.0367(8) Uani d . 1
C C5 1.0162(7) -0.0465(3) 0.90293(17) 0.0362(9) Uani d . 1
H H5 0.9917 -0.1148 0.8862 0.043 Uiso calc R 1
C C6 0.8607(7) 0.0390(3) 0.87897(16) 0.0323(8) Uani d . 1
C C7 0.6598(7) 0.0159(3) 0.82990(16) 0.0351(9) Uani d . 1
H H7 0.6378 -0.0548 0.8170 0.042 Uiso calc R 1
C C8 0.1676(7) 0.1176(3) 0.72679(18) 0.0335(8) Uani d . 1
C C9 -0.0249(7) 0.0677(3) 0.68245(16) 0.0338(8) Uani d . 1
C C10 -0.0712(9) -0.0366(3) 0.6705(2) 0.0548(11) Uani d . 1
H H10 0.0143 -0.0960 0.6883 0.066 Uiso calc R 1
C C11 -0.2888(11) -0.0333(5) 0.6227(3) 0.0758(16) Uani d U 1
H H11 -0.3688 -0.0923 0.6030 0.091 Uiso calc R 1
C C12 -0.3509(9) 0.0651(5) 0.6124(2) 0.0707(14) Uani d U 1
H H12 -0.4867 0.0879 0.5843 0.085 Uiso calc R 1
O O4 0.3323(5) 0.82655(19) 0.75505(15) 0.0586(8) Uani d D 1
H H4A 0.1861 0.7896 0.7594 0.070 Uiso d RD 1
H H4B 0.4797 0.7956 0.7666 0.070 Uiso d RD 1

loop_
_atom_site_aniso_label
_atom_site_aniso_U_11
_atom_site_aniso_U_22
_atom_site_aniso_U_33
_atom_site_aniso_U_12
_atom_site_aniso_U_13
_atom_site_aniso_U_23
Br1 0.0437(2) 0.0460(2) 0.0604(3) -0.0003(2) -0.0092(2) 0.01499(19)
O1 0.0588(17) 0.0379(15) 0.0565(18) 0.0076(14) -0.0135(15) -0.0044(13)
O2 0.0410(16) 0.0263(13) 0.0812(19) 0.0029(11) -0.0137(14) -0.0038(12)
O3 0.0524(17) 0.067(2) 0.0647(19) 0.0007(16) -0.0101(14) 0.0135(16)
N1 0.0333(17) 0.0318(16) 0.0353(17) -0.0022(13) -0.0012(13) -0.0023(13)
N2 0.0357(17) 0.0234(14) 0.0420(17) -0.0038(13) -0.0071(13) -0.0032(12)
C1 0.0355(17) 0.0331(18) 0.0381(19) 0.000(2) 0.0005(16) -0.0007(16)
C2 0.052(2) 0.0358(19) 0.0456(19) -0.007(2) -0.0062(19) -0.0080(17)
C3 0.0359(18) 0.049(2) 0.037(2) -0.0075(17) -0.0073(19) 0.0026(18)
C4 0.0298(17) 0.039(2) 0.041(2) -0.0030(16) 0.0006(16) 0.0067(17)
C5 0.0344(19) 0.0317(19) 0.043(2) -0.0079(15) 0.0007(16) 0.0004(15)
C6 0.0297(19) 0.0324(18) 0.035(2) -0.0049(16) 0.0064(15) 0.0026(14)
C7 0.041(2) 0.0278(19) 0.036(2) -0.0035(16) 0.0010(16) -0.0025(15)
C8 0.0254(19) 0.032(2) 0.043(2) 0.0011(14) 0.0029(15) 0.0016(15)
C9 0.0295(18) 0.037(2) 0.0351(19) 0.0024(15) -0.0004(15) 0.0028(15)
C10 0.046(2) 0.028(2) 0.091(3) -0.0015(19) -0.001(3) -0.0013(19)
C11 0.061(3) 0.085(4) 0.082(4) -0.035(3) 0.015(3) -0.049(3)
C12 0.050(3) 0.112(4) 0.050(3) -0.019(3) -0.014(2) 0.001(3)
O4 0.0442(17) 0.0287(15) 0.103(2) -0.0017(12) -0.0168(15) 0.0056(13)

loop_
_atom_type_symbol
_atom_type_description
_atom_type_scat_dispersion_real
_atom_type_scat_dispersion_imag
_atom_type_scat_source
C C 0.0033 0.0016 'International Tables Vol C Tables 4.2.6.8 and 6.1.1.4'
H H 0.0000 0.0000 'International Tables Vol C Tables 4.2.6.8 and 6.1.1.4'
N N 0.0061 0.0033 'International Tables Vol C Tables 4.2.6.8 and 6.1.1.4'
O O 0.0106 0.0060 'International Tables Vol C Tables 4.2.6.8 and 6.1.1.4'
Br Br -0.2901 2.4595 'International Tables Vol C Tables 4.2.6.8 and 6.1.1.4'

loop_
_geom_angle_atom_site_label_1
_geom_angle_atom_site_label_2
_geom_angle_atom_site_label_3
_geom_angle
C1 O1 H1 109.5
C9 O3 C12 106.4(4)
C7 N1 N2 115.3(3)
C8 N2 N1 120.6(3)
C8 N2 H2A 119.7
N1 N2 H2A 119.7
O1 C1 C2 117.5(3)
O1 C1 C6 122.9(3)
C2 C1 C6 119.6(3)
C3 C2 C1 121.2(3)
C3 C2 H2 119.4
C1 C2 H2 119.4
C2 C3 C4 119.5(3)
C2 C3 H3 120.3
C4 C3 H3 120.3
C5 C4 C3 120.6(3)
C5 C4 Br1 119.3(3)
C3 C4 Br1 120.2(3)
C4 C5 C6 120.7(3)
C4 C5 H5 119.6
C6 C5 H5 119.6
C1 C6 C5 118.5(3)
C1 C6 C7 123.5(3)
C5 C6 C7 117.9(3)
N1 C7 C6 123.5(3)
N1 C7 H7 118.3
C6 C7 H7 118.3
O2 C8 N2 123.5(3)
O2 C8 C9 121.3(3)
N2 C8 C9 115.2(3)
C10 C9 O3 111.5(3)
C10 C9 C8 129.8(3)
O3 C9 C8 118.7(3)
C9 C10 C11 102.9(4)
C9 C10 H10 128.6
C11 C10 H10 128.6
C12 C11 C10 108.3(4)
C12 C11 H11 125.9
C10 C11 H11 125.9
C11 C12 O3 111.0(5)
C11 C12 H12 124.5
O3 C12 H12 124.5
H4A O4 H4B 115.6

loop_
_geom_bond_atom_site_label_1
_geom_bond_atom_site_label_2
_geom_bond_distance
Br1 C4 1.895(4)
O1 C1 1.356(4)
O1 H1 0.8200
O2 C8 1.238(4)
O3 C9 1.351(4)
O3 C12 1.352(5)
N1 C7 1.271(4)
N1 N2 1.377(4)
N2 C8 1.336(4)
N2 H2A 0.8600
C1 C2 1.384(5)
C1 C6 1.400(5)
C2 C3 1.368(5)
C2 H2 0.9300
C3 C4 1.387(5)
C3 H3 0.9300
C4 C5 1.362(5)
C5 C6 1.403(5)
C5 H5 0.9300
C6 C7 1.448(5)
C7 H7 0.9300
C8 C9 1.460(5)
C9 C10 1.346(5)
C10 C11 1.460(7)
C10 H10 0.9300
C11 C12 1.285(8)
C11 H11 0.9300
C12 H12 0.9300
O4 H4A 0.8554
O4 H4B 0.8526

loop_
_geom_hbond_atom_site_label_D
_geom_hbond_atom_site_label_H
_geom_hbond_atom_site_label_A
_geom_hbond_site_symmetry_A
_geom_hbond_distance_DH
_geom_hbond_distance_HA
_geom_hbond_distance_DA
_geom_hbond_angle_DHA
N2 H2A O4 1_545 0.86 1.95 2.792(3) 166
O1 H1 N1 . 0.82 2.03 2.738(4) 145
O4 H4A O2 3_556 0.86 1.99 2.847(3) 174
O4 H4B O2 3_656 0.85 1.96 2.787(3) 163
C7 H7 O4 1_545 0.93 2.47 3.257(4) 142
C10 H10 O4 1_545 0.93 2.30 3.152(5) 152

loop_
_geom_torsion_atom_site_label_1
_geom_torsion_atom_site_label_2
_geom_torsion_atom_site_label_3
_geom_torsion_atom_site_label_4
_geom_torsion
_geom_torsion_publ_flag
C7 N1 N2 C8 -178.7(3) y
O1 C1 C2 C3 179.6(3) ?
C6 C1 C2 C3 -0.7(6) ?
C1 C2 C3 C4 0.4(6) ?
C2 C3 C4 C5 -0.5(6) ?
C2 C3 C4 Br1 179.7(3) ?
C3 C4 C5 C6 0.9(5) ?
Br1 C4 C5 C6 -179.3(2) y
O1 C1 C6 C5 -179.2(3) ?
C2 C1 C6 C5 1.1(5) ?
O1 C1 C6 C7 -2.5(5) y
C2 C1 C6 C7 177.8(3) ?
C4 C5 C6 C1 -1.2(5) ?
C4 C5 C6 C7 -178.1(3) ?
N2 N1 C7 C6 -179.1(3) y
C1 C6 C7 N1 5.0(5) y
C5 C6 C7 N1 -178.2(3) y
N1 N2 C8 O2 2.2(5) y
N1 N2 C8 C9 -177.3(3) y
C12 O3 C9 C10 -0.1(4) y
C12 O3 C9 C8 -178.6(3) y
O2 C8 C9 C10 -176.6(4) y
N2 C8 C9 C10 2.9(6) y
O2 C8 C9 O3 1.7(5) y
N2 C8 C9 O3 -178.8(3) y
O3 C9 C10 C11 0.7(5) ?
C8 C9 C10 C11 179.1(4) ?
C9 C10 C11 C12 -1.2(5) ?
C10 C11 C12 O3 1.2(6) ?
C9 O3 C12 C11 -0.8(5) ?

loop_
_cod_related_entry_id
_cod_related_entry_database
_cod_related_entry_code
1 ChemSpider 30655229
